data_4104447
loop_
_publ_author_name
'Norbert Grzegorzek'
'Mi\/losz Pawlicki'
'Ludmi\/la Szterenberg'
'Lechos\/law Latos-Gra\.zy\'nski'

_publ_section_title
;
 Organocopper(II) Complex of 21-Diphenylphosphoryl-Carbaporpholactone
 Hybrid: A Side-On Coordination Mode of Copper(II)
;
_journal_name_full 'Journal of the American Chemical Society'
_journal_page_first 7224
_journal_page_last 7225
_journal_paper_doi 10.1021/ja902310n
_journal_volume 131
_journal_year 2009
_chemical_formula_sum 'C63 H54 Cl3 N3 O3.5 P'
_chemical_formula_weight 1046.41
_chemical_name_systematic
; 
 ? 
;
_space_group_IT_number 2
_symmetry_cell_setting triclinic
_symmetry_space_group_name_Hall '-P 1'
_symmetry_space_group_name_H-M 'P -1'
_atom_sites_solution_hydrogens geom
_atom_sites_solution_primary direct
_atom_sites_solution_secondary difmap
_audit_creation_method SHELXL-97
_cell_angle_alpha 105.37(3)
_cell_angle_beta 90.18(3)
_cell_angle_gamma 94.18(3)
_cell_formula_units_Z 4
_cell_length_a 16.573(3)
_cell_length_b 18.521(4)
_cell_length_c 19.981(4)
_cell_measurement_temperature 100(2)
_cell_volume 5896(2)
_computing_cell_refinement 'CrysAlis RED (Oxford Diffraction,Poland Sp. z o.o)'
_computing_data_collection 'CrysAlis CCD (Oxford Diffraction,Poland Sp. z o.o)'
_computing_data_reduction 'CrysAlis RED (Oxford Diffraction,Poland Sp. z o.o)'
_computing_molecular_graphics 'SHELXTL-NT V5.1, Bruker AXS 1999'
_computing_publication_material 'SHELXL-97 (Sheldrick, 1997)'
_computing_structure_refinement 'SHELXL-97 (Sheldrick, 1997)'
_computing_structure_solution 'SHELXS-97 (Sheldrick, 1990)'
_diffrn_ambient_temperature 100(2)
_diffrn_measured_fraction_theta_full 0.995
_diffrn_measured_fraction_theta_max 0.995
_diffrn_measurement_device_type 'Kuma KM4CCD'
_diffrn_measurement_method '\w scan'
_diffrn_radiation_monochromator graphite
_diffrn_radiation_source 'fine-focus sealed tube'
_diffrn_radiation_type MoK\a
_diffrn_radiation_wavelength 0.71073
_diffrn_reflns_av_R_equivalents 0.0694
_diffrn_reflns_av_sigmaI/netI 0.0965
_diffrn_reflns_limit_h_max 19
_diffrn_reflns_limit_h_min -19
_diffrn_reflns_limit_k_max 22
_diffrn_reflns_limit_k_min -17
_diffrn_reflns_limit_l_max 23
_diffrn_reflns_limit_l_min -23
_diffrn_reflns_number 48696
_diffrn_reflns_theta_full 25.00
_diffrn_reflns_theta_max 25.00
_diffrn_reflns_theta_min 2.99
_diffrn_standards_number 0
_exptl_absorpt_coefficient_mu 0.229
_exptl_absorpt_correction_type none
_exptl_crystal_colour 'dark green'
_exptl_crystal_density_diffrn 1.179
_exptl_crystal_description 'irregular block'
_exptl_crystal_F_000 2188
_exptl_crystal_size_max 0.57
_exptl_crystal_size_mid 0.44
_exptl_crystal_size_min 0.17
_refine_diff_density_max 0.637
_refine_diff_density_min -0.530
_refine_diff_density_rms 0.080
_refine_ls_extinction_method none
_refine_ls_goodness_of_fit_ref 1.051
_refine_ls_hydrogen_treatment mixed
_refine_ls_matrix_type full
_refine_ls_number_parameters 1349
_refine_ls_number_reflns 20664
_refine_ls_number_restraints 2
_refine_ls_restrained_S_all 1.051
_refine_ls_R_factor_all 0.1566
_refine_ls_R_factor_gt 0.0977
_refine_ls_shift/su_max 0.015
_refine_ls_shift/su_mean 0.001
_refine_ls_structure_factor_coef Fsqd
_refine_ls_weighting_details 'calc w=1/[\s^2^(Fo^2^)+(0.1580P)^2^+2.5294P] where P=(Fo^2^+2Fc^2^)/3'
_refine_ls_weighting_scheme calc
_refine_ls_wR_factor_gt 0.2590
_refine_ls_wR_factor_ref 0.2938
_reflns_number_gt 11882
_reflns_number_total 20664
_reflns_threshold_expression >2sigma(I)
_cod_data_source_file ja902310n_si_002.cif
_cod_data_source_block mjp_l
_cod_original_formula_sum 'C63 H54 Cl3 N3 O3.50 P'
_cod_database_code 4104447

loop_
_symmetry_equiv_pos_as_xyz
'x, y, z'
'-x, -y, -z'

loop_
_atom_site_label
_atom_site_type_symbol
_atom_site_fract_x
_atom_site_fract_y
_atom_site_fract_z
_atom_site_U_iso_or_equiv
_atom_site_adp_type
_atom_site_occupancy
_atom_site_symmetry_multiplicity
_atom_site_calc_flag
_atom_site_refinement_flags
_atom_site_disorder_assembly
_atom_site_disorder_group
P1 P 0.50508(7) 0.32957(7) 0.43702(7) 0.0309(3) Uani 1 1 d . . .
P2 P 0.16136(8) 0.07570(8) 0.15663(8) 0.0400(4) Uani 1 1 d . . .
O1 O 0.30696(18) 0.23533(18) 0.30447(17) 0.0274(7) Uani 1 1 d D . .
O21 O 0.47244(19) 0.39150(17) 0.41375(18) 0.0353(8) Uani 1 1 d . . .
N24A N 0.2403(2) 0.0887(2) 0.3085(2) 0.0341(10) Uani 1 1 d . . .
N22 N 0.4733(2) 0.2607(2) 0.2708(2) 0.0318(9) Uani 1 1 d . . .
N23 N 0.3715(2) 0.3916(2) 0.3065(2) 0.0309(9) Uani 1 1 d . . .
H23 H 0.3924 0.3653 0.3322 0.037 Uiso 1 1 calc R . .
N23A N 0.1330(2) 0.2157(2) 0.3366(2) 0.0345(10) Uani 1 1 d . . .
H23A H 0.1488 0.1877 0.2968 0.041 Uiso 1 1 calc R . .
C21 C 0.4477(3) 0.2393(2) 0.4158(2) 0.0275(10) Uani 1 1 d . A .
C10 C 0.2776(3) 0.4570(3) 0.3933(3) 0.0316(11) Uani 1 1 d . . .
C6 C 0.3148(3) 0.3310(3) 0.4991(3) 0.0327(11) Uani 1 1 d . . .
C5 C 0.3379(3) 0.2624(3) 0.5083(2) 0.0301(11) Uani 1 1 d . A .
N24 N 0.3084(2) 0.3470(2) 0.4358(2) 0.0307(9) Uani 1 1 d . . .
H24 H 0.3166 0.3156 0.3953 0.037 Uiso 1 1 calc R . .
C15 C 0.4605(3) 0.3556(3) 0.2058(2) 0.0344(12) Uani 1 1 d . . .
C102 C 0.1586(3) 0.5258(3) 0.4464(3) 0.0340(12) Uani 1 1 d . . .
H102 H 0.1362 0.4810 0.4558 0.041 Uiso 1 1 calc R . .
C16 C 0.5014(3) 0.2992(3) 0.2253(3) 0.0355(12) Uani 1 1 d . . .
C11 C 0.3115(3) 0.4381(3) 0.3259(3) 0.0317(11) Uani 1 1 d . . .
C211 C 0.5146(3) 0.3522(3) 0.5306(2) 0.0293(11) Uani 1 1 d . . .
C20 C 0.5227(3) 0.1601(3) 0.3132(3) 0.0325(11) Uani 1 1 d . A .
C13A C 0.1050(3) 0.2567(3) 0.4499(3) 0.0332(11) Uani 1 1 d . . .
H13A H 0.0977 0.2587 0.4975 0.040 Uiso 1 1 calc R . .
O21A O 0.1075(2) 0.1147(2) 0.2114(2) 0.0541(11) Uani 1 1 d . . .
C8 C 0.2798(3) 0.4492(3) 0.5179(3) 0.0330(11) Uani 1 1 d . . .
H8 H 0.2653 0.4984 0.5398 0.040 Uiso 1 1 calc R . .
C51 C 0.3107(3) 0.2408(3) 0.5709(3) 0.0335(11) Uani 1 1 d . . .
C38A C 0.1169(3) 0.1048(3) 0.4694(3) 0.0379(12) Uani 1 1 d . . .
C17 C 0.5801(3) 0.2752(3) 0.1994(3) 0.0380(12) Uani 1 1 d . . .
H17 H 0.6126 0.2942 0.1679 0.046 Uiso 1 1 calc R . .
C14 C 0.3951(3) 0.3915(3) 0.2403(3) 0.0321(11) Uani 1 1 d . . .
C12A C 0.0929(3) 0.3130(3) 0.4193(3) 0.0350(12) Uani 1 1 d . . .
H12A H 0.0773 0.3615 0.4424 0.042 Uiso 1 1 calc R . .
C52 C 0.3591(3) 0.2024(3) 0.6051(3) 0.0367(12) Uani 1 1 d . . .
H52 H 0.4103 0.1886 0.5867 0.044 Uiso 1 1 calc R . .
C7 C 0.2966(3) 0.3965(3) 0.5510(3) 0.0316(11) Uani 1 1 d . . .
H7 H 0.2963 0.4023 0.5997 0.038 Uiso 1 1 calc R . .
C9 C 0.2873(3) 0.4189(3) 0.4453(3) 0.0338(12) Uani 1 1 d . . .
C10A C 0.0955(3) 0.3231(3) 0.2942(3) 0.0347(12) Uani 1 1 d . . .
C18 C 0.5969(3) 0.2214(3) 0.2287(3) 0.0361(12) Uani 1 1 d . . .
H18 H 0.6439 0.1941 0.2219 0.043 Uiso 1 1 calc R . .
C17A C 0.1974(3) -0.0051(3) 0.3591(3) 0.0387(12) Uani 1 1 d . . .
H17A H 0.1697 -0.0307 0.3886 0.046 Uiso 1 1 calc R . .
C212 C 0.5034(3) 0.4249(3) 0.5694(3) 0.0346(12) Uani 1 1 d . . .
H212 H 0.4906 0.4615 0.5463 0.042 Uiso 1 1 calc R . .
C15A C 0.1482(3) 0.1241(3) 0.4065(3) 0.0350(12) Uani 1 1 d . . .
N22A N 0.1917(2) 0.2599(2) 0.2069(2) 0.0371(10) Uani 1 1 d . . .
H22A H 0.2205 0.2414 0.2345 0.045 Uiso 1 1 calc R . .
C19 C 0.5301(3) 0.2123(3) 0.2730(3) 0.0341(12) Uani 1 1 d . . .
C18A C 0.2494(3) -0.0344(3) 0.3080(3) 0.0361(12) Uani 1 1 d . . .
H18A H 0.2649 -0.0845 0.2953 0.043 Uiso 1 1 calc R . .
C6A C 0.2053(3) 0.2511(3) 0.1378(3) 0.0383(12) Uani 1 1 d . . .
C4A C 0.3025(3) 0.1552(3) 0.1232(3) 0.0393(13) Uani 1 1 d . . .
C16A C 0.1928(3) 0.0720(3) 0.3594(3) 0.0345(12) Uani 1 1 d . . .
C103 C 0.1176(3) 0.5900(3) 0.4655(3) 0.0395(13) Uani 1 1 d . . .
H103 H 0.0667 0.5881 0.4869 0.047 Uiso 1 1 calc R . .
C19A C 0.2762(3) 0.0240(3) 0.2773(3) 0.0348(12) Uani 1 1 d . . .
C201 C 0.5715(3) 0.0940(3) 0.2964(3) 0.0357(12) Uani 1 1 d . . .
C25A C 0.2972(3) 0.2341(3) 0.0375(3) 0.0364(12) Uani 1 1 d . . .
C151 C 0.4924(3) 0.3786(3) 0.1430(3) 0.0419(13) Uani 1 1 d . . .
C14A C 0.1305(3) 0.1942(3) 0.3975(3) 0.0344(12) Uani 1 1 d . . .
C101 C 0.2328(3) 0.5261(3) 0.4134(2) 0.0307(11) Uani 1 1 d . . .
C4 C 0.3885(3) 0.2182(3) 0.4597(2) 0.0289(11) Uani 1 1 d . . .
C31A C 0.0457(3) 0.3887(3) 0.3107(3) 0.0359(12) Uani 1 1 d . . .
C105 C 0.2237(3) 0.6576(3) 0.4225(3) 0.0393(12) Uani 1 1 d . . .
H105 H 0.2470 0.7030 0.4147 0.047 Uiso 1 1 calc R . .
C216 C 0.5346(3) 0.3008(3) 0.5656(3) 0.0347(12) Uani 1 1 d . . .
H216 H 0.5440 0.2512 0.5398 0.042 Uiso 1 1 calc R . .
C20A C 0.3309(3) 0.0183(3) 0.2217(3) 0.0369(12) Uani 1 1 d . B .
C106 C 0.2645(3) 0.5934(3) 0.4022(3) 0.0375(12) Uani 1 1 d . . .
H106 H 0.3151 0.5952 0.3803 0.045 Uiso 1 1 calc R . .
C12 C 0.2936(3) 0.4665(3) 0.2688(3) 0.0341(12) Uani 1 1 d . . .
H12 H 0.2531 0.4997 0.2671 0.041 Uiso 1 1 calc R . .
C36A C -0.0250(3) 0.3897(3) 0.3490(3) 0.0402(13) Uani 1 1 d . . .
H36A H -0.0432 0.3466 0.3637 0.048 Uiso 1 1 calc R . .
C1 C 0.4725(3) 0.1730(3) 0.3712(3) 0.0331(11) Uani 1 1 d . . .
C11A C 0.1076(3) 0.2868(3) 0.3464(3) 0.0347(12) Uani 1 1 d . . .
C9A C 0.1270(3) 0.3015(3) 0.2268(3) 0.0357(12) Uani 1 1 d . . .
C13 C 0.3446(3) 0.4380(3) 0.2164(3) 0.0382(12) Uani 1 1 d . . .
H13 H 0.3459 0.4478 0.1721 0.046 Uiso 1 1 calc R . .
C217 C 0.6066(3) 0.3158(3) 0.4071(3) 0.0366(12) Uani 1 1 d . . .
C43A C 0.0369(3) 0.1141(3) 0.4910(3) 0.0399(13) Uani 1 1 d . . .
H43A H 0.0009 0.1327 0.4636 0.048 Uiso 1 1 calc R . .
C39A C 0.1663(3) 0.0744(3) 0.5107(3) 0.0429(13) Uani 1 1 d . . .
H39A H 0.2207 0.0660 0.4979 0.052 Uiso 1 1 calc R . .
C222 C 0.6395(3) 0.3656(3) 0.3700(3) 0.0402(13) Uani 1 1 d . . .
H222 H 0.6083 0.4033 0.3615 0.048 Uiso 1 1 calc R . .
C5A C 0.2692(3) 0.2127(3) 0.1008(3) 0.0390(13) Uani 1 1 d . B .
C40A C 0.1370(4) 0.0564(3) 0.5702(3) 0.0493(15) Uani 1 1 d . . .
H40A H 0.1718 0.0354 0.5967 0.059 Uiso 1 1 calc R . .
C215 C 0.5413(3) 0.3197(3) 0.6378(3) 0.0417(13) Uani 1 1 d . . .
H215 H 0.5541 0.2832 0.6609 0.050 Uiso 1 1 calc R . .
C41A C 0.0587(4) 0.0682(3) 0.5917(3) 0.0499(15) Uani 1 1 d . . .
C34A C -0.0449(3) 0.5157(3) 0.3437(3) 0.0463(14) Uani 1 1 d . . .
C206 C 0.6076(3) 0.0697(3) 0.3485(3) 0.0418(13) Uani 1 1 d . . .
H206 H 0.5967 0.0926 0.3957 0.050 Uiso 1 1 calc R . .
C45A C 0.3882(3) -0.0403(3) 0.2103(3) 0.0393(12) Uani 1 1 d . . .
C56 C 0.2352(3) 0.2584(3) 0.5989(3) 0.0380(12) Uani 1 1 d . . .
H56 H 0.2001 0.2835 0.5764 0.046 Uiso 1 1 calc R . .
C21A C 0.2676(3) 0.1064(3) 0.1607(3) 0.0350(12) Uani 1 1 d . B .
C33A C 0.0242(3) 0.5150(3) 0.3039(3) 0.0471(14) Uani 1 1 d . . .
H33A H 0.0405 0.5574 0.2875 0.057 Uiso 1 1 calc R . .
C26A C 0.3190(3) 0.1801(3) -0.0211(3) 0.0458(14) Uani 1 1 d . B .
H26A H 0.3180 0.1291 -0.0198 0.055 Uiso 1 1 calc R . .
C1A C 0.3291(3) 0.0678(3) 0.1798(3) 0.0333(11) Uani 1 1 d . . .
C104 C 0.1488(3) 0.6574(3) 0.4543(3) 0.0371(12) Uani 1 1 d . . .
C32A C 0.0690(3) 0.4527(3) 0.2881(3) 0.0391(12) Uani 1 1 d . . .
H32A H 0.1164 0.4532 0.2616 0.047 Uiso 1 1 calc R . .
C57A C 0.1545(3) -0.0236(3) 0.1504(3) 0.0404(13) Uani 1 1 d . . .
C7A C 0.1448(3) 0.2886(3) 0.1126(3) 0.0429(13) Uani 1 1 d . . .
H7A H 0.1387 0.2916 0.0662 0.051 Uiso 1 1 calc R . .
C8A C 0.0978(3) 0.3188(3) 0.1657(3) 0.0467(14) Uani 1 1 d . . .
H8A H 0.0527 0.3469 0.1632 0.056 Uiso 1 1 calc R . .
C35 C -0.0684(3) 0.4526(3) 0.3656(3) 0.0452(14) Uani 1 1 d . . .
H35 H -0.1155 0.4526 0.3926 0.054 Uiso 1 1 calc R . .
C50A C 0.4212(3) -0.0611(3) 0.2666(3) 0.0487(15) Uani 1 1 d . . .
H50A H 0.4100 -0.0341 0.3127 0.058 Uiso 1 1 calc R . .
C221 C 0.7178(3) 0.3591(3) 0.3461(3) 0.0524(16) Uani 1 1 d . . .
H221 H 0.7405 0.3931 0.3218 0.063 Uiso 1 1 calc R . .
C53 C 0.3342(3) 0.1838(3) 0.6655(3) 0.0473(14) Uani 1 1 d . . .
H53 H 0.3686 0.1586 0.6883 0.057 Uiso 1 1 calc R . .
C218 C 0.6533(3) 0.2622(3) 0.4189(3) 0.0446(14) Uani 1 1 d . . .
H219 H 0.6327 0.2290 0.4449 0.053 Uiso 1 1 calc R . .
C62A C 0.0978(3) -0.0500(3) 0.1910(3) 0.0489(15) Uani 1 1 d . . .
H62A H 0.0679 -0.0158 0.2237 0.059 Uiso 1 1 calc R . .
C54 C 0.2596(3) 0.2022(3) 0.6918(3) 0.0485(14) Uani 1 1 d . . .
H54 H 0.2419 0.1888 0.7323 0.058 Uiso 1 1 calc R . .
C213 C 0.5109(3) 0.4449(3) 0.6417(3) 0.0417(13) Uani 1 1 d . . .
H213 H 0.5033 0.4949 0.6675 0.050 Uiso 1 1 calc R . .
C55 C 0.2106(3) 0.2400(3) 0.6589(3) 0.0481(14) Uani 1 1 d . . .
H55 H 0.1595 0.2536 0.6777 0.058 Uiso 1 1 calc R . .
C202 C 0.5850(4) 0.0567(3) 0.2268(3) 0.0473(14) Uani 1 1 d . . .
H202 H 0.5580 0.0703 0.1905 0.057 Uiso 1 1 calc R . .
C30A C 0.3011(3) 0.3080(3) 0.0342(3) 0.0460(14) Uani 1 1 d . B .
H30A H 0.2885 0.3462 0.0741 0.055 Uiso 1 1 calc R . .
C156 C 0.5046(3) 0.3259(3) 0.0809(3) 0.0487(14) Uani 1 1 d . . .
H156 H 0.4890 0.2743 0.0754 0.058 Uiso 1 1 calc R . .
C28A C 0.3448(4) 0.2729(3) -0.0841(4) 0.0571(16) Uani 1 1 d . B .
H28A H 0.3611 0.2863 -0.1250 0.069 Uiso 1 1 calc R . .
C107 C 0.1044(3) 0.7258(3) 0.4750(3) 0.0519(16) Uani 1 1 d . . .
H10A H 0.1358 0.7674 0.4631 0.078 Uiso 0.50 1 calc PR . .
H10B H 0.0962 0.7386 0.5252 0.078 Uiso 0.50 1 calc PR . .
H10C H 0.0518 0.7168 0.4506 0.078 Uiso 0.50 1 calc PR . .
H10D H 0.0534 0.7145 0.4962 0.078 Uiso 0.50 1 calc PR . .
H10E H 0.0929 0.7432 0.4340 0.078 Uiso 0.50 1 calc PR . .
H10F H 0.1374 0.7651 0.5087 0.078 Uiso 0.50 1 calc PR . .
C219 C 0.7308(3) 0.2563(4) 0.3928(3) 0.0535(16) Uani 1 1 d . . .
H21A H 0.7620 0.2179 0.4001 0.064 Uiso 1 1 calc R . .
C27A C 0.3421(4) 0.1992(3) -0.0812(3) 0.0521(15) Uani 1 1 d . . .
H27A H 0.3561 0.1612 -0.1207 0.062 Uiso 1 1 calc R B .
C47A C 0.4578(4) -0.1375(4) 0.1338(4) 0.069(2) Uani 1 1 d . . .
H47A H 0.4725 -0.1626 0.0881 0.082 Uiso 1 1 calc R . .
C42A C 0.0086(4) 0.0977(3) 0.5499(3) 0.0485(15) Uani 1 1 d . . .
H42A H -0.0457 0.1062 0.5628 0.058 Uiso 1 1 calc R . .
C205 C 0.6591(4) 0.0125(3) 0.3323(4) 0.0603(17) Uani 1 1 d . . .
H205 H 0.6840 -0.0033 0.3683 0.072 Uiso 1 1 calc R . .
C220 C 0.7630(3) 0.3035(4) 0.3574(3) 0.0587(18) Uani 1 1 d . . .
H220 H 0.8164 0.2986 0.3404 0.070 Uiso 1 1 calc R . .
C46A C 0.4086(4) -0.0786(3) 0.1438(3) 0.0530(15) Uani 1 1 d . . .
H46A H 0.3887 -0.0643 0.1050 0.064 Uiso 1 1 calc R . .
C155 C 0.5409(4) 0.3503(4) 0.0256(4) 0.0644(18) Uani 1 1 d . . .
H155 H 0.5486 0.3136 -0.0168 0.077 Uiso 1 1 calc R . .
C203 C 0.6370(4) 0.0005(3) 0.2113(4) 0.0586(17) Uani 1 1 d . . .
H203 H 0.6474 -0.0232 0.1642 0.070 Uiso 1 1 calc R . .
C29A C 0.3231(4) 0.3271(3) -0.0256(4) 0.0597(17) Uani 1 1 d . . .
H29A H 0.3234 0.3780 -0.0270 0.072 Uiso 1 1 calc R B .
C214 C 0.5292(3) 0.3920(3) 0.6756(3) 0.0415(13) Uani 1 1 d . . .
H214 H 0.5334 0.4053 0.7248 0.050 Uiso 1 1 calc R . .
C204 C 0.6746(4) -0.0221(4) 0.2632(4) 0.0634(19) Uani 1 1 d . . .
H204 H 0.7106 -0.0609 0.2520 0.076 Uiso 1 1 calc R . .
C59A C 0.1848(4) -0.1494(4) 0.0965(4) 0.0657(18) Uani 1 1 d . . .
H59A H 0.2153 -0.1839 0.0646 0.079 Uiso 1 1 calc R . .
C48A C 0.4856(4) -0.1601(4) 0.1893(5) 0.074(2) Uani 1 1 d . . .
H48A H 0.5160 -0.2030 0.1821 0.089 Uiso 1 1 calc R . .
C44A C 0.0282(5) 0.0487(4) 0.6557(4) 0.072(2) Uani 1 1 d . . .
H44A H -0.0282 0.0610 0.6626 0.108 Uiso 0.50 1 calc PR . .
H44B H 0.0613 0.0776 0.6960 0.108 Uiso 0.50 1 calc PR . .
H44C H 0.0316 -0.0051 0.6505 0.108 Uiso 0.50 1 calc PR . .
H44D H 0.0714 0.0280 0.6768 0.108 Uiso 0.50 1 calc PR . .
H44E H -0.0182 0.0114 0.6434 0.108 Uiso 0.50 1 calc PR . .
H44F H 0.0115 0.0941 0.6889 0.108 Uiso 0.50 1 calc PR . .
C51A C 0.1266(3) 0.0789(3) 0.0712(4) 0.0537(16) Uani 1 1 d . . .
C58A C 0.1974(4) -0.0741(3) 0.1030(3) 0.0528(15) Uani 1 1 d . . .
H58A H 0.2359 -0.0564 0.0747 0.063 Uiso 1 1 calc R . .
C61A C 0.0853(4) -0.1263(4) 0.1834(4) 0.0633(18) Uani 1 1 d . . .
H61A H 0.0468 -0.1448 0.2112 0.076 Uiso 1 1 calc R . .
C49A C 0.4690(4) -0.1196(4) 0.2558(4) 0.0635(19) Uani 1 1 d . . .
H49A H 0.4912 -0.1327 0.2944 0.076 Uiso 1 1 calc R . .
C153 C 0.5494(6) 0.4738(5) 0.0906(5) 0.099(3) Uani 1 1 d . . .
H153 H 0.5624 0.5256 0.0945 0.118 Uiso 1 1 calc R . .
C37A C -0.0904(4) 0.5856(4) 0.3635(4) 0.0663(19) Uani 1 1 d . . .
H37A H -0.0645 0.6237 0.3430 0.099 Uiso 0.50 1 calc PR . .
H37B H -0.0899 0.6049 0.4141 0.099 Uiso 0.50 1 calc PR . .
H37C H -0.1465 0.5735 0.3461 0.099 Uiso 0.50 1 calc PR . .
H37D H -0.1361 0.5777 0.3925 0.099 Uiso 0.50 1 calc PR . .
H37E H -0.1107 0.5965 0.3213 0.099 Uiso 0.50 1 calc PR . .
H37F H -0.0541 0.6279 0.3894 0.099 Uiso 0.50 1 calc PR . .
C52A C 0.1678(4) 0.0487(4) 0.0105(3) 0.0610(17) Uani 1 1 d . . .
H52A H 0.2191 0.0299 0.0138 0.073 Uiso 1 1 calc R . .
C56A C 0.0509(4) 0.1058(4) 0.0661(5) 0.082(2) Uani 1 1 d . . .
H56A H 0.0205 0.1264 0.1059 0.099 Uiso 1 1 calc R . .
C152 C 0.5156(5) 0.4535(4) 0.1469(4) 0.069(2) Uani 1 1 d . . .
H152 H 0.5081 0.4911 0.1887 0.083 Uiso 1 1 calc R . .
C60A C 0.1280(5) -0.1749(4) 0.1362(4) 0.071(2) Uani 1 1 d . . .
H60A H 0.1183 -0.2274 0.1307 0.085 Uiso 1 1 calc R . .
C55A C 0.0204(5) 0.1001(5) -0.0057(6) 0.097(3) Uani 1 1 d . . .
H55A H -0.0305 0.1179 -0.0125 0.117 Uiso 1 1 calc R . .
C53A C 0.1353(6) 0.0456(5) -0.0548(4) 0.087(3) Uani 1 1 d . . .
H53A H 0.1653 0.0256 -0.0951 0.104 Uiso 1 1 calc R . .
C54A C 0.0655(7) 0.0694(6) -0.0616(6) 0.111(3) Uani 1 1 d . . .
H54A H 0.0448 0.0654 -0.1069 0.133 Uiso 1 1 calc R . .
C157 C 0.6074(8) 0.4450(7) -0.0288(6) 0.151(5) Uani 1 1 d . . .
H15A H 0.6199 0.4995 -0.0160 0.226 Uiso 0.50 1 calc PR . .
H15B H 0.5724 0.4301 -0.0705 0.226 Uiso 0.50 1 calc PR . .
H15C H 0.6578 0.4198 -0.0380 0.226 Uiso 0.50 1 calc PR . .
H15D H 0.6135 0.4001 -0.0670 0.226 Uiso 0.50 1 calc PR . .
H15E H 0.6610 0.4695 -0.0125 0.226 Uiso 0.50 1 calc PR . .
H15F H 0.5756 0.4798 -0.0450 0.226 Uiso 0.50 1 calc PR . .
C154 C 0.5651(5) 0.4228(5) 0.0296(5) 0.087(2) Uani 1 1 d . . .
C1R C 0.6203(6) 0.1105(5) 0.0586(5) 0.108(3) Uani 1 1 d . . .
H1R1 H 0.5855 0.1250 0.0995 0.130 Uiso 1 1 calc R . .
H1R2 H 0.6030 0.1357 0.0236 0.130 Uiso 1 1 calc R . .
Cl1 Cl 0.61116(14) 0.01679(11) 0.02533(10) 0.0869(6) Uani 1 1 d . . .
Cl2 Cl 0.7248(2) 0.1387(3) 0.0837(2) 0.0984(15) Uani 0.50 1 d P . .
Cl2' Cl 0.6687(4) 0.1761(3) 0.0352(3) 0.121(2) Uani 0.50 1 d P . .
C2R C 0.6415(5) 0.0766(6) 0.5541(7) 0.129(4) Uani 1 1 d . . .
H2R1 H 0.6450 0.0224 0.5318 0.155 Uiso 1 1 calc R . .
H2R2 H 0.6529 0.0844 0.6043 0.155 Uiso 1 1 calc R . .
Cl3 Cl 0.71820(12) 0.12380(11) 0.52278(12) 0.0855(6) Uani 1 1 d . . .
Cl4 Cl 0.54525(11) 0.09527(10) 0.54571(10) 0.0716(5) Uani 1 1 d . . .
C3R C 0.9242(8) 0.1375(11) 0.2522(7) 0.185(7) Uani 1 1 d . . .
H3R1 H 0.8853 0.0929 0.2361 0.222 Uiso 1 1 calc R . .
H3R2 H 0.9786 0.1210 0.2384 0.222 Uiso 1 1 calc R . .
Cl5 Cl 0.9026(5) 0.1998(5) 0.2080(4) 0.158(3) Uani 0.50 1 d P . .
Cl5' Cl 0.8437(4) 0.1288(6) 0.2059(4) 0.180(4) Uani 0.50 1 d P . .
Cl6' Cl 0.8551(18) 0.0600(18) 0.2383(18) 0.321(18) Uani 0.257(7) 1 d P . .
Cl6 Cl 0.92331(13) 0.16298(16) 0.33869(14) 0.0767(11) Uani 0.743(7) 1 d P . .
C1S C 0.9011(18) 0.2927(16) 0.0704(15) 0.354(15) Uiso 1 1 d . . .
H1S1 H 0.9280 0.2498 0.0773 0.532 Uiso 0.50 1 calc PR . .
H1S2 H 0.9415 0.3293 0.0600 0.532 Uiso 0.50 1 calc PR . .
H1S3 H 0.8619 0.2754 0.0315 0.532 Uiso 0.50 1 calc PR . .
H1S4 H 0.8930 0.3199 0.0353 0.532 Uiso 0.50 1 calc PR . .
H1S5 H 0.8794 0.2404 0.0526 0.532 Uiso 0.50 1 calc PR . .
H1S6 H 0.9590 0.2943 0.0810 0.532 Uiso 0.50 1 calc PR . .
C2S C 0.8564(14) 0.3301(13) 0.1373(12) 0.262(10) Uiso 1 1 d . . .
H2S1 H 0.8108 0.2973 0.1472 0.315 Uiso 1 1 calc R . .
H2S2 H 0.8933 0.3481 0.1783 0.315 Uiso 1 1 calc R . .
C3S C 0.8297(14) 0.3915(13) 0.1111(12) 0.258(9) Uiso 1 1 d . . .
H3S1 H 0.7911 0.3731 0.0713 0.310 Uiso 1 1 calc R . .
H3S2 H 0.8757 0.4217 0.0981 0.310 Uiso 1 1 calc R . .
C4S C 0.7863(10) 0.4373(9) 0.1804(8) 0.186(6) Uiso 1 1 d . . .
H4S1 H 0.7414 0.4047 0.1919 0.223 Uiso 1 1 calc R . .
H4S2 H 0.8259 0.4505 0.2198 0.223 Uiso 1 1 calc R . .
C5S C 0.7548(12) 0.5057(11) 0.1712(10) 0.236(8) Uiso 1 1 d . . .
H5S1 H 0.7189 0.4941 0.1294 0.283 Uiso 1 1 calc R . .
H5S2 H 0.7996 0.5420 0.1660 0.283 Uiso 1 1 calc R . .
C6S C 0.7052(9) 0.5394(9) 0.2398(8) 0.176(6) Uiso 1 1 d . . .
H6S1 H 0.6640 0.5009 0.2472 0.212 Uiso 1 1 calc R . .
H6S2 H 0.7423 0.5548 0.2808 0.212 Uiso 1 1 calc R . .
C7S C 0.6646(11) 0.6064(10) 0.2301(9) 0.220(7) Uiso 1 1 d . . .
H7S1 H 0.6334 0.6276 0.2713 0.330 Uiso 0.50 1 calc PR . .
H7S2 H 0.6283 0.5906 0.1892 0.330 Uiso 0.50 1 calc PR . .
H7S3 H 0.7058 0.6444 0.2235 0.330 Uiso 0.50 1 calc PR . .
H7S4 H 0.6783 0.6142 0.1847 0.330 Uiso 0.50 1 calc PR . .
H7S5 H 0.6834 0.6511 0.2668 0.330 Uiso 0.50 1 calc PR . .
H7S6 H 0.6058 0.5973 0.2325 0.330 Uiso 0.50 1 calc PR . .
C3 C 0.3854(7) 0.1311(7) 0.4433(6) 0.041(4) Uani 0.764(10) 1 d P A 1
O3 O 0.3488(3) 0.0891(2) 0.4656(2) 0.0338(15) Uani 0.764(10) 1 d P A 1
O2 O 0.4363(3) 0.1115(3) 0.3877(4) 0.0226(13) Uani 0.764(10) 1 d P A 1
O6' O 0.4302(10) 0.0466(11) 0.3883(9) 0.055(6) Uiso 0.236(10) 1 d P A 2
C35' O 0.3796(14) 0.1509(13) 0.4521(11) 0.017(6) Uiso 0.236(10) 1 d P A 2
C52' C 0.447(2) 0.105(3) 0.410(2) 0.051(13) Uiso 0.236(10) 1 d P A 2
C3A C 0.3910(9) 0.1350(9) 0.1125(7) 0.043(4) Uani 0.736(10) 1 d P B 1
O23 O 0.4447(3) 0.1590(3) 0.0845(3) 0.0384(17) Uani 0.736(10) 1 d P B 1
O22 O 0.4013(5) 0.0844(5) 0.1526(5) 0.033(2) Uani 0.736(10) 1 d P B 1
O45' O 0.3769(16) 0.1492(15) 0.1148(13) 0.026(7) Uiso 0.264(10) 1 d P B 2
O5' O 0.4683(12) 0.0797(10) 0.1362(9) 0.071(7) Uiso 0.264(10) 1 d P B 2
C69' C 0.402(2) 0.089(3) 0.1350(17) 0.018(8) Uiso 0.264(10) 1 d P B 2
H2W H 0.3560(18) 0.245(3) 0.295(2) 0.027 Uiso 1 1 d D . .
H1W H 0.295(3) 0.1949(19) 0.316(2) 0.027 Uiso 1 1 d D . .

loop_
_atom_site_aniso_label
_atom_site_aniso_U_11
_atom_site_aniso_U_22
_atom_site_aniso_U_33
_atom_site_aniso_U_23
_atom_site_aniso_U_13
_atom_site_aniso_U_12
P1 0.0221(6) 0.0247(7) 0.0409(8) 0.0006(6) -0.0016(5) -0.0002(5)
P2 0.0278(7) 0.0363(8) 0.0487(9) -0.0008(7) -0.0074(6) 0.0010(6)
O1 0.0188(16) 0.0250(18) 0.0362(19) 0.0049(15) -0.0006(14) 0.0003(14)
O21 0.0273(17) 0.0224(17) 0.051(2) 0.0015(15) -0.0023(15) -0.0009(14)
N24A 0.026(2) 0.028(2) 0.043(2) -0.0016(19) 0.0022(18) 0.0056(18)
N22 0.028(2) 0.021(2) 0.041(2) -0.0011(18) -0.0012(18) 0.0019(17)
N23 0.026(2) 0.026(2) 0.040(2) 0.0061(18) -0.0014(18) 0.0048(17)
N23A 0.024(2) 0.033(2) 0.043(3) 0.003(2) 0.0042(18) 0.0090(18)
C21 0.019(2) 0.024(2) 0.039(3) 0.004(2) -0.005(2) 0.0062(19)
C10 0.019(2) 0.027(3) 0.046(3) 0.006(2) -0.004(2) 0.003(2)
C6 0.021(2) 0.032(3) 0.043(3) 0.006(2) 0.000(2) -0.003(2)
C5 0.024(2) 0.031(3) 0.033(3) 0.005(2) 0.000(2) 0.002(2)
N24 0.026(2) 0.021(2) 0.039(2) -0.0030(18) -0.0007(18) 0.0017(17)
C15 0.029(3) 0.037(3) 0.031(3) 0.000(2) -0.008(2) -0.001(2)
C102 0.027(3) 0.026(3) 0.047(3) 0.007(2) -0.005(2) 0.001(2)
C16 0.028(3) 0.023(3) 0.048(3) -0.004(2) 0.001(2) 0.001(2)
C11 0.025(2) 0.018(2) 0.047(3) -0.001(2) 0.000(2) 0.003(2)
C211 0.020(2) 0.031(3) 0.034(3) 0.002(2) -0.002(2) 0.000(2)
C20 0.025(2) 0.025(3) 0.040(3) -0.003(2) 0.002(2) 0.004(2)
C13A 0.025(2) 0.027(3) 0.044(3) 0.004(2) 0.003(2) 0.003(2)
O21A 0.0246(18) 0.052(2) 0.069(3) -0.011(2) -0.0042(18) -0.0037(17)
C8 0.021(2) 0.026(3) 0.047(3) 0.000(2) 0.000(2) 0.002(2)
C51 0.025(2) 0.028(3) 0.042(3) -0.001(2) 0.000(2) 0.003(2)
C38A 0.038(3) 0.026(3) 0.046(3) 0.004(2) 0.001(2) 0.005(2)
C17 0.029(3) 0.029(3) 0.047(3) -0.005(2) 0.006(2) 0.003(2)
C14 0.029(3) 0.021(2) 0.042(3) 0.001(2) -0.008(2) 0.002(2)
C12A 0.022(2) 0.027(3) 0.053(3) 0.005(2) -0.002(2) 0.000(2)
C52 0.029(3) 0.032(3) 0.050(3) 0.010(2) -0.004(2) 0.006(2)
C7 0.027(2) 0.030(3) 0.034(3) 0.001(2) 0.004(2) -0.001(2)
C9 0.019(2) 0.028(3) 0.049(3) 0.000(2) -0.003(2) 0.002(2)
C10A 0.023(2) 0.028(3) 0.047(3) 0.000(2) -0.001(2) 0.001(2)
C18 0.027(3) 0.026(3) 0.047(3) -0.005(2) 0.000(2) 0.004(2)
C17A 0.026(3) 0.033(3) 0.056(3) 0.011(3) -0.008(2) -0.002(2)
C212 0.020(2) 0.028(3) 0.051(3) 0.003(2) 0.001(2) 0.001(2)
C15A 0.023(2) 0.033(3) 0.045(3) 0.004(2) 0.001(2) 0.001(2)
N22A 0.030(2) 0.040(3) 0.038(3) 0.002(2) -0.0057(19) 0.0111(19)
C19 0.025(2) 0.026(3) 0.042(3) -0.007(2) -0.005(2) 0.000(2)
C18A 0.030(3) 0.026(3) 0.049(3) 0.002(2) -0.003(2) 0.007(2)
C6A 0.032(3) 0.035(3) 0.045(3) 0.008(2) -0.006(2) -0.003(2)
C4A 0.030(3) 0.040(3) 0.040(3) -0.002(2) -0.010(2) -0.001(2)
C16A 0.024(2) 0.035(3) 0.043(3) 0.007(2) -0.004(2) 0.003(2)
C103 0.025(3) 0.038(3) 0.053(3) 0.005(3) 0.002(2) 0.006(2)
C19A 0.026(2) 0.031(3) 0.044(3) 0.004(2) -0.010(2) -0.001(2)
C201 0.029(3) 0.026(3) 0.049(3) 0.004(2) 0.005(2) 0.002(2)
C25A 0.030(3) 0.034(3) 0.045(3) 0.010(2) -0.003(2) 0.002(2)
C151 0.036(3) 0.038(3) 0.049(3) 0.006(3) 0.003(2) 0.010(2)
C14A 0.025(2) 0.039(3) 0.037(3) 0.005(2) 0.002(2) 0.009(2)
C101 0.027(2) 0.025(3) 0.037(3) 0.003(2) -0.003(2) 0.001(2)
C4 0.024(2) 0.023(3) 0.036(3) 0.001(2) -0.004(2) 0.001(2)
C31A 0.024(2) 0.036(3) 0.045(3) 0.005(2) -0.010(2) 0.005(2)
C105 0.031(3) 0.032(3) 0.053(3) 0.006(3) 0.001(2) 0.006(2)
C216 0.027(3) 0.029(3) 0.044(3) 0.001(2) -0.007(2) 0.002(2)
C20A 0.031(3) 0.033(3) 0.040(3) -0.004(2) -0.006(2) 0.004(2)
C106 0.025(2) 0.032(3) 0.050(3) 0.002(2) -0.002(2) 0.003(2)
C12 0.028(3) 0.027(3) 0.045(3) 0.005(2) -0.007(2) 0.003(2)
C36A 0.024(3) 0.040(3) 0.053(3) 0.007(3) -0.002(2) 0.001(2)
C1 0.026(2) 0.022(3) 0.048(3) 0.003(2) -0.005(2) 0.002(2)
C11A 0.025(2) 0.029(3) 0.047(3) 0.004(2) 0.004(2) 0.003(2)
C9A 0.026(3) 0.033(3) 0.049(3) 0.013(2) -0.004(2) 0.009(2)
C13 0.034(3) 0.031(3) 0.045(3) 0.002(2) -0.007(2) 0.001(2)
C217 0.026(3) 0.033(3) 0.042(3) -0.004(2) -0.001(2) 0.002(2)
C43A 0.033(3) 0.035(3) 0.050(3) 0.009(3) 0.000(2) 0.000(2)
C39A 0.037(3) 0.037(3) 0.055(4) 0.012(3) 0.004(3) 0.003(2)
C222 0.038(3) 0.032(3) 0.039(3) -0.010(2) 0.000(2) -0.004(2)
C5A 0.030(3) 0.032(3) 0.048(3) -0.003(2) -0.010(2) 0.000(2)
C40A 0.057(4) 0.035(3) 0.057(4) 0.015(3) -0.004(3) -0.002(3)
C215 0.031(3) 0.037(3) 0.051(3) 0.003(3) -0.004(2) -0.001(2)
C41A 0.050(4) 0.046(3) 0.045(3) 0.003(3) 0.000(3) -0.012(3)
C34A 0.026(3) 0.035(3) 0.071(4) 0.000(3) -0.007(3) 0.009(2)
C206 0.037(3) 0.037(3) 0.050(3) 0.007(3) 0.003(3) 0.013(2)
C45A 0.036(3) 0.036(3) 0.046(3) 0.009(3) 0.003(2) 0.008(2)
C56 0.029(3) 0.039(3) 0.044(3) 0.007(2) 0.001(2) 0.004(2)
C21A 0.028(3) 0.032(3) 0.038(3) -0.001(2) -0.005(2) 0.001(2)
C33A 0.033(3) 0.036(3) 0.069(4) 0.008(3) -0.009(3) 0.005(2)
C26A 0.041(3) 0.036(3) 0.057(4) 0.006(3) 0.003(3) 0.005(3)
C1A 0.031(3) 0.026(3) 0.037(3) -0.002(2) -0.001(2) 0.004(2)
C104 0.025(2) 0.035(3) 0.051(3) 0.009(3) -0.006(2) 0.006(2)
C32A 0.026(3) 0.044(3) 0.048(3) 0.011(3) -0.007(2) 0.007(2)
C57A 0.031(3) 0.042(3) 0.044(3) 0.005(3) -0.011(2) -0.002(2)
C7A 0.036(3) 0.043(3) 0.050(3) 0.012(3) -0.005(3) 0.003(3)
C8A 0.034(3) 0.039(3) 0.063(4) 0.004(3) -0.007(3) 0.007(2)
C35 0.030(3) 0.038(3) 0.060(4) -0.002(3) 0.003(3) 0.009(2)
C50A 0.035(3) 0.053(4) 0.063(4) 0.022(3) 0.010(3) 0.014(3)
C221 0.035(3) 0.052(4) 0.055(4) -0.007(3) 0.002(3) -0.012(3)
C53 0.049(3) 0.048(3) 0.050(3) 0.020(3) 0.003(3) 0.012(3)
C218 0.023(3) 0.042(3) 0.060(4) -0.002(3) -0.007(2) 0.002(2)
C62A 0.041(3) 0.055(4) 0.051(4) 0.017(3) -0.014(3) -0.007(3)
C54 0.049(3) 0.048(4) 0.054(4) 0.021(3) 0.008(3) 0.010(3)
C213 0.029(3) 0.034(3) 0.049(3) -0.011(3) 0.003(2) -0.006(2)
C55 0.042(3) 0.049(4) 0.052(4) 0.009(3) 0.011(3) 0.009(3)
C202 0.054(3) 0.026(3) 0.056(4) 0.000(3) 0.006(3) 0.010(3)
C30A 0.031(3) 0.047(3) 0.056(4) 0.006(3) -0.001(3) 0.001(3)
C156 0.036(3) 0.053(4) 0.054(4) 0.007(3) 0.002(3) 0.006(3)
C28A 0.050(4) 0.047(4) 0.073(4) 0.013(3) 0.017(3) 0.007(3)
C107 0.031(3) 0.033(3) 0.086(5) 0.004(3) 0.005(3) 0.007(2)
C219 0.026(3) 0.058(4) 0.068(4) 0.000(3) -0.001(3) 0.006(3)
C27A 0.053(4) 0.041(3) 0.058(4) 0.003(3) 0.007(3) 0.013(3)
C47A 0.074(5) 0.051(4) 0.073(5) -0.003(4) 0.019(4) 0.032(4)
C42A 0.044(3) 0.043(3) 0.056(4) 0.009(3) 0.018(3) 0.000(3)
C205 0.052(4) 0.050(4) 0.081(5) 0.014(4) 0.009(3) 0.027(3)
C220 0.021(3) 0.063(4) 0.074(4) -0.011(3) 0.004(3) -0.006(3)
C46A 0.061(4) 0.044(3) 0.049(4) 0.000(3) 0.000(3) 0.018(3)
C155 0.052(4) 0.084(5) 0.056(4) 0.012(4) 0.007(3) 0.016(4)
C203 0.077(4) 0.037(3) 0.062(4) 0.009(3) 0.028(4) 0.021(3)
C29A 0.051(4) 0.039(3) 0.087(5) 0.013(3) 0.006(3) 0.004(3)
C214 0.036(3) 0.038(3) 0.043(3) 0.001(3) -0.002(2) -0.002(2)
C204 0.060(4) 0.049(4) 0.085(5) 0.018(4) 0.028(4) 0.028(3)
C59A 0.077(5) 0.039(4) 0.072(5) -0.003(3) -0.006(4) 0.007(3)
C48A 0.066(5) 0.055(4) 0.119(7) 0.046(5) 0.016(4) 0.032(4)
C44A 0.078(5) 0.078(5) 0.062(4) 0.028(4) 0.006(4) -0.016(4)
C51A 0.041(3) 0.035(3) 0.083(5) 0.018(3) -0.027(3) -0.015(3)
C58A 0.059(4) 0.042(4) 0.052(4) 0.005(3) -0.001(3) -0.002(3)
C61A 0.059(4) 0.066(5) 0.068(5) 0.028(4) -0.012(3) -0.014(4)
C49A 0.042(3) 0.075(5) 0.087(5) 0.039(4) 0.018(3) 0.021(3)
C153 0.135(8) 0.072(5) 0.095(6) 0.033(5) 0.040(6) -0.001(5)
C37A 0.050(4) 0.053(4) 0.090(5) 0.005(4) -0.008(3) 0.020(3)
C52A 0.070(4) 0.051(4) 0.055(4) 0.006(3) -0.027(3) -0.006(3)
C56A 0.054(4) 0.053(4) 0.145(8) 0.041(5) -0.034(5) -0.011(3)
C152 0.092(5) 0.047(4) 0.067(4) 0.013(3) 0.019(4) 0.006(4)
C60A 0.085(5) 0.045(4) 0.077(5) 0.013(4) -0.028(4) -0.015(4)
C55A 0.051(5) 0.094(6) 0.165(9) 0.075(7) -0.071(6) -0.026(4)
C53A 0.087(6) 0.090(6) 0.077(6) 0.022(5) -0.040(5) -0.029(5)
C54A 0.082(7) 0.120(9) 0.123(9) 0.032(7) -0.035(6) -0.034(6)
C157 0.194(12) 0.146(10) 0.129(9) 0.062(8) 0.081(9) 0.020(9)
C154 0.093(6) 0.085(6) 0.090(6) 0.040(5) 0.026(5) 0.002(5)
C1R 0.153(9) 0.061(5) 0.105(7) 0.009(5) 0.036(6) 0.025(6)
Cl1 0.1203(17) 0.0690(12) 0.0630(12) -0.0004(9) 0.0037(11) 0.0187(12)
Cl2 0.060(2) 0.111(3) 0.094(3) -0.023(3) 0.035(2) 0.000(2)
Cl2' 0.140(5) 0.097(3) 0.101(4) -0.012(3) 0.057(3) -0.018(3)
C2R 0.076(6) 0.130(8) 0.236(13) 0.136(9) 0.037(7) 0.037(6)
Cl3 0.0736(12) 0.0801(13) 0.1133(16) 0.0515(12) -0.0275(11) -0.0209(10)
Cl4 0.0687(11) 0.0621(11) 0.0916(13) 0.0289(10) 0.0006(9) 0.0227(9)
C3R 0.095(9) 0.30(2) 0.160(13) 0.045(13) -0.038(8) 0.073(12)
Cl5 0.119(5) 0.175(7) 0.154(6) -0.003(5) 0.009(4) 0.031(5)
Cl5' 0.092(4) 0.227(9) 0.157(6) -0.069(6) -0.042(4) 0.044(5)
Cl6' 0.25(3) 0.31(3) 0.44(4) 0.20(3) -0.16(3) -0.08(2)
Cl6 0.0461(14) 0.093(2) 0.091(2) 0.0192(15) 0.0017(12) 0.0237(12)
C3 0.034(5) 0.011(5) 0.067(7) -0.007(5) -0.021(5) 0.004(5)
O3 0.028(2) 0.020(3) 0.051(3) 0.006(2) 0.005(2) -0.001(2)
O2 0.021(3) 0.015(3) 0.029(3) 0.000(2) -0.006(2) 0.0059(18)
C3A 0.031(7) 0.031(7) 0.051(7) -0.019(5) 0.004(5) 0.008(5)
O23 0.030(3) 0.032(3) 0.049(3) 0.003(2) 0.001(2) 0.003(2)
O22 0.029(4) 0.040(4) 0.026(5) 0.004(4) -0.005(3) 0.006(2)

loop_
_atom_type_symbol
_atom_type_description
_atom_type_scat_dispersion_real
_atom_type_scat_dispersion_imag
_atom_type_scat_source
C C 0.0033 0.0016 'International Tables Vol C Tables 4.2.6.8 and 6.1.1.4'
H H 0.0000 0.0000 'International Tables Vol C Tables 4.2.6.8 and 6.1.1.4'
N N 0.0061 0.0033 'International Tables Vol C Tables 4.2.6.8 and 6.1.1.4'
O O 0.0106 0.0060 'International Tables Vol C Tables 4.2.6.8 and 6.1.1.4'
P P 0.1023 0.0942 'International Tables Vol C Tables 4.2.6.8 and 6.1.1.4'
Cl Cl 0.1484 0.1585 'International Tables Vol C Tables 4.2.6.8 and 6.1.1.4'

loop_
_geom_angle_atom_site_label_1
_geom_angle_atom_site_label_2
_geom_angle_atom_site_label_3
_geom_angle
O21 P1 C217 110.3(2)
O21 P1 C21 118.3(2)
C217 P1 C21 108.4(2)
O21 P1 C211 111.5(2)
C217 P1 C211 104.7(2)
C21 P1 C211 102.6(2)
O21A P2 C57A 110.1(3)
O21A P2 C21A 119.4(2)
C57A P2 C21A 107.1(2)
O21A P2 C51A 111.1(3)
C57A P2 C51A 103.0(3)
C21A P2 C51A 104.8(3)
C16A N24A C19A 105.9(4)
C19 N22 C16 105.2(4)
C11 N23 C14 109.7(4)
C14A N23A C11A 111.0(4)
C1 C21 C4 107.2(4)
C1 C21 P1 125.5(3)
C4 C21 P1 123.5(4)
C9 C10 C11 126.0(4)
C9 C10 C101 116.2(4)
C11 C10 C101 117.7(4)
N24 C6 C5 124.7(4)
N24 C6 C7 107.2(4)
C5 C6 C7 128.1(5)
C6 C5 C4 120.0(4)
C6 C5 C51 118.0(4)
C4 C5 C51 122.0(4)
C9 N24 C6 109.8(4)
C14 C15 C16 125.4(5)
C14 C15 C151 118.5(4)
C16 C15 C151 116.1(4)
C103 C102 C101 120.7(4)
N22 C16 C15 125.0(4)
N22 C16 C17 110.7(4)
C15 C16 C17 124.3(5)
N23 C11 C12 107.1(4)
N23 C11 C10 124.9(5)
C12 C11 C10 127.9(4)
C216 C211 C212 118.1(5)
C216 C211 P1 122.8(4)
C212 C211 P1 119.1(4)
C1 C20 C19 120.0(4)
C1 C20 C201 120.2(4)
C19 C20 C201 119.6(4)
C12A C13A C14A 107.8(5)
C7 C8 C9 109.2(4)
C52 C51 C56 117.2(5)
C52 C51 C5 121.7(4)
C56 C51 C5 121.1(4)
C43A C38A C39A 116.0(5)
C43A C38A C15A 122.9(5)
C39A C38A C15A 121.2(5)
C18 C17 C16 106.1(5)
N23 C14 C15 125.7(4)
N23 C14 C13 107.2(4)
C15 C14 C13 127.0(5)
C13A C12A C11A 108.8(5)
C53 C52 C51 121.6(5)
C8 C7 C6 107.1(4)
N24 C9 C10 126.9(5)
N24 C9 C8 106.6(4)
C10 C9 C8 126.5(5)
C11A C10A C9A 124.9(4)
C11A C10A C31A 117.7(4)
C9A C10A C31A 117.4(5)
C17 C18 C19 107.1(4)
C18A C17A C16A 106.5(5)
C211 C212 C213 121.0(5)
C14A C15A C16A 124.2(5)
C14A C15A C38A 116.9(4)
C16A C15A C38A 118.9(4)
C9A N22A C6A 110.3(4)
N22 C19 C20 123.1(4)
N22 C19 C18 111.0(4)
C20 C19 C18 125.9(4)
C17A C18A C19A 107.3(4)
N22A C6A C5A 124.9(5)
N22A C6A C7A 106.8(4)
C5A C6A C7A 128.3(5)
O45' C4A C5A 116.6(13)
O45' C4A C21A 112.6(13)
C5A C4A C21A 130.4(5)
O45' C4A C3A 8.8(16)
C5A C4A C3A 124.3(8)
C21A C4A C3A 105.2(7)
N24A C16A C15A 124.5(4)
N24A C16A C17A 110.2(4)
C15A C16A C17A 125.2(5)
C102 C103 C104 121.8(5)
N24A C19A C20A 123.3(5)
N24A C19A C18A 110.1(4)
C20A C19A C18A 126.6(5)
C206 C201 C202 118.7(5)
C206 C201 C20 121.0(5)
C202 C201 C20 120.2(5)
C30A C25A C26A 117.7(5)
C30A C25A C5A 121.4(5)
C26A C25A C5A 121.0(5)
C156 C151 C152 117.3(5)
C156 C151 C15 121.6(5)
C152 C151 C15 121.0(5)
N23A C14A C15A 126.9(4)
N23A C14A C13A 106.6(4)
C15A C14A C13A 126.5(5)
C106 C101 C102 117.9(4)
C106 C101 C10 121.3(4)
C102 C101 C10 120.8(4)
C35' C4 C5 116.3(11)
C35' C4 C21 113.2(11)
C5 C4 C21 130.5(4)
C35' C4 C3 7.0(14)
C5 C4 C3 123.3(6)
C21 C4 C3 106.2(6)
C36A C31A C32A 117.8(5)
C36A C31A C10A 122.0(5)
C32A C31A C10A 120.2(4)
C106 C105 C104 121.4(5)
C211 C216 C215 121.6(5)
C1A C20A C19A 120.0(4)
C1A C20A C45A 121.8(5)
C19A C20A C45A 118.1(5)
C105 C106 C101 121.0(5)
C13 C12 C11 108.4(4)
C35 C36A C31A 120.6(5)
O2 C1 C21 110.6(4)
O2 C1 C20 117.4(4)
C21 C1 C20 131.9(4)
O2 C1 C52' 15.8(14)
C21 C1 C52' 105.9(15)
C20 C1 C52' 121.1(15)
N23A C11A C10A 125.9(5)
N23A C11A C12A 105.7(4)
C10A C11A C12A 128.4(5)
N22A C9A C10A 126.6(5)
N22A C9A C8A 106.1(5)
C10A C9A C8A 127.2(5)
C12 C13 C14 107.5(5)
C218 C217 C222 118.9(5)
C218 C217 P1 124.8(4)
C222 C217 P1 116.3(4)
C42A C43A C38A 122.8(5)
C40A C39A C38A 121.2(5)
C221 C222 C217 119.6(5)
C4A C5A C6A 120.1(5)
C4A C5A C25A 122.2(5)
C6A C5A C25A 117.7(5)
C41A C40A C39A 121.8(6)
C214 C215 C216 119.5(5)
C40A C41A C42A 117.0(5)
C40A C41A C44A 121.2(6)
C42A C41A C44A 121.8(6)
C35 C34A C33A 118.8(5)
C35 C34A C37A 121.8(5)
C33A C34A C37A 119.3(5)
C205 C206 C201 120.6(5)
C46A C45A C50A 118.3(5)
C46A C45A C20A 121.1(5)
C50A C45A C20A 120.6(5)
C55 C56 C51 121.1(5)
C1A C21A C4A 108.1(4)
C1A C21A P2 124.4(4)
C4A C21A P2 124.0(4)
C32A C33A C34A 120.2(5)
C27A C26A C25A 121.3(5)
O22 C1A C21A 111.5(5)
O22 C1A C20A 115.7(5)
C21A C1A C20A 132.8(5)
O22 C1A C69' 11.9(16)
C21A C1A C69' 101.3(16)
C20A C1A C69' 125.7(17)
C103 C104 C105 117.2(5)
C103 C104 C107 121.3(5)
C105 C104 C107 121.5(5)
C33A C32A C31A 121.2(5)
C58A C57A C62A 119.4(5)
C58A C57A P2 122.9(4)
C62A C57A P2 117.4(4)
C8A C7A C6A 108.2(5)
C7A C8A C9A 108.6(5)
C36A C35 C34A 121.4(5)
C49A C50A C45A 120.6(6)
C220 C221 C222 120.4(6)
C54 C53 C52 119.7(5)
C217 C218 C219 119.9(6)
C61A C62A C57A 119.5(6)
C53 C54 C55 119.7(5)
C214 C213 C212 119.9(5)
C54 C55 C56 120.6(5)
C203 C202 C201 120.0(6)
C29A C30A C25A 121.2(5)
C151 C156 C155 119.0(6)
C27A C28A C29A 118.4(6)
C220 C219 C218 121.9(6)
C28A C27A C26A 120.5(6)
C48A C47A C46A 120.7(6)
C43A C42A C41A 121.1(5)
C206 C205 C204 120.2(6)
C219 C220 C221 119.3(5)
C47A C46A C45A 120.3(6)
C154 C155 C156 123.8(7)
C202 C203 C204 121.0(6)
C30A C29A C28A 120.9(6)
C213 C214 C215 119.9(5)
C203 C204 C205 119.4(6)
C58A C59A C60A 119.7(7)
C47A C48A C49A 119.1(6)
C52A C51A C56A 119.1(7)
C52A C51A P2 123.0(5)
C56A C51A P2 117.5(6)
C59A C58A C57A 120.4(6)
C60A C61A C62A 119.9(6)
C50A C49A C48A 120.8(6)
C154 C153 C152 123.1(7)
C51A C52A C53A 121.4(7)
C51A C56A C55A 116.1(8)
C153 C152 C151 120.8(7)
C61A C60A C59A 121.1(6)
C54A C55A C56A 120.1(8)
C54A C53A C52A 121.2(10)
C53A C54A C55A 122.1(10)
C155 C154 C153 115.8(7)
C155 C154 C157 121.7(9)
C153 C154 C157 122.5(8)
Cl1 C1R Cl2 108.3(5)
Cl2' Cl2 C1R 54.3(4)
Cl4 C2R Cl3 120.7(5)
Cl6 C3R Cl5 119.4(11)
Cl5' Cl5 C3R 58.5(7)
Cl5 Cl5' Cl6' 129.8(10)
C3S C2S C1S 94.9(19)
C2S C3S C4S 98.5(17)
C5S C4S C3S 111.7(16)
C4S C5S C6S 105.9(15)
C7S C6S C5S 108.0(14)
O3 C3 O2 124.2(11)
O3 C3 C4 132.2(11)
O2 C3 C4 103.4(9)
C1 O2 C3 112.2(6)
C4 C35' C52' 115(2)
O6' C52' C35' 115(3)
O6' C52' C1 131(3)
C35' C52' C1 92(3)
O23 C3A O22 122.7(15)
O23 C3A C4A 132.0(14)
O22 C3A C4A 104.9(11)
C1A O22 C3A 109.7(9)
C4A O45' C69' 112(3)
O5' C69' O45' 120(3)
O5' C69' C1A 131(3)
O45' C69' C1A 104(3)

loop_
_geom_bond_atom_site_label_1
_geom_bond_atom_site_label_2
_geom_bond_distance
P1 O21 1.482(3)
P1 C217 1.801(5)
P1 C21 1.807(5)
P1 C211 1.809(5)
P2 O21A 1.483(4)
P2 C57A 1.804(6)
P2 C21A 1.806(5)
P2 C51A 1.818(7)
N24A C16A 1.373(6)
N24A C19A 1.375(6)
N22 C19 1.355(6)
N22 C16 1.361(6)
N23 C11 1.354(6)
N23 C14 1.380(6)
N23A C14A 1.375(6)
N23A C11A 1.376(6)
C21 C1 1.403(6)
C21 C4 1.422(6)
C10 C9 1.417(7)
C10 C11 1.426(7)
C10 C101 1.490(6)
C6 N24 1.379(6)
C6 C5 1.411(7)
C6 C7 1.423(7)
C5 C4 1.414(6)
C5 C51 1.473(7)
N24 C9 1.366(6)
C15 C14 1.400(7)
C15 C16 1.420(7)
C15 C151 1.511(7)
C102 C103 1.378(7)
C102 C101 1.398(7)
C16 C17 1.461(7)
C11 C12 1.417(7)
C211 C216 1.380(7)
C211 C212 1.389(7)
C20 C1 1.407(7)
C20 C19 1.411(7)
C20 C201 1.480(7)
C13A C12A 1.367(7)
C13A C14A 1.431(7)
C8 C7 1.360(7)
C8 C9 1.418(7)
C51 C52 1.396(7)
C51 C56 1.397(7)
C38A C43A 1.405(7)
C38A C39A 1.405(7)
C38A C15A 1.482(7)
C17 C18 1.326(7)
C14 C13 1.410(7)
C12A C11A 1.435(7)
C52 C53 1.396(7)
C10A C11A 1.404(7)
C10A C9A 1.412(7)
C10A C31A 1.486(7)
C18 C19 1.448(7)
C17A C18A 1.363(7)
C17A C16A 1.433(7)
C212 C213 1.396(7)
C15A C14A 1.409(7)
C15A C16A 1.410(7)
N22A C9A 1.365(6)
N22A C6A 1.368(6)
C18A C19A 1.424(7)
C6A C5A 1.418(7)
C6A C7A 1.422(7)
C4A O45' 1.25(3)
C4A C5A 1.405(7)
C4A C21A 1.413(7)
C4A C3A 1.542(16)
C103 C104 1.389(7)
C19A C20A 1.423(7)
C201 C206 1.388(7)
C201 C202 1.406(7)
C25A C30A 1.383(7)
C25A C26A 1.391(7)
C25A C5A 1.489(7)
C151 C156 1.386(8)
C151 C152 1.394(8)
C101 C106 1.390(7)
C4 C35' 1.21(2)
C4 C3 1.555(13)
C31A C36A 1.400(7)
C31A C32A 1.404(7)
C105 C106 1.378(7)
C105 C104 1.396(7)
C216 C215 1.393(7)
C20A C1A 1.398(7)
C20A C45A 1.468(7)
C12 C13 1.365(7)
C36A C35 1.380(7)
C1 O2 1.366(7)
C1 C52' 1.67(4)
C9A C8A 1.432(8)
C217 C218 1.369(7)
C217 C222 1.409(7)
C43A C42A 1.366(7)
C39A C40A 1.398(8)
C222 C221 1.387(7)
C40A C41A 1.383(8)
C215 C214 1.381(7)
C41A C42A 1.410(8)
C41A C44A 1.498(8)
C34A C35 1.383(8)
C34A C33A 1.396(8)
C34A C37A 1.508(8)
C206 C205 1.382(7)
C45A C46A 1.385(7)
C45A C50A 1.402(8)
C56 C55 1.386(7)
C21A C1A 1.394(7)
C33A C32A 1.385(7)
C26A C27A 1.387(8)
C1A O22 1.364(11)
C1A C69' 1.59(4)
C104 C107 1.475(7)
C57A C58A 1.383(8)
C57A C62A 1.388(8)
C7A C8A 1.341(8)
C50A C49A 1.360(8)
C221 C220 1.381(9)
C53 C54 1.375(8)
C218 C219 1.389(7)
C62A C61A 1.382(9)
C54 C55 1.380(8)
C213 C214 1.379(8)
C202 C203 1.372(8)
C30A C29A 1.377(8)
C156 C155 1.421(9)
C28A C27A 1.379(8)
C28A C29A 1.391(9)
C219 C220 1.345(9)
C47A C48A 1.375(10)
C47A C46A 1.381(8)
C205 C204 1.392(9)
C155 C154 1.354(10)
C203 C204 1.379(9)
C59A C58A 1.366(8)
C59A C60A 1.371(10)
C48A C49A 1.381(10)
C51A C52A 1.397(9)
C51A C56A 1.397(9)
C61A C60A 1.359(10)
C153 C154 1.367(11)
C153 C152 1.387(9)
C52A C53A 1.396(9)
C56A C55A 1.494(12)
C55A C54A 1.363(13)
C53A C54A 1.287(13)
C157 C154 1.497(11)
C1R Cl1 1.682(8)
C1R Cl2 1.803(12)
Cl2 Cl2' 1.653(8)
C2R Cl4 1.674(9)
C2R Cl3 1.705(8)
C3R Cl6 1.666(14)
C3R Cl5 1.686(17)
Cl5 Cl5' 1.571(13)
Cl5' Cl6' 1.60(3)
C1S C2S 1.55(3)
C2S C3S 1.46(2)
C3S C4S 1.62(2)
C4S C5S 1.460(19)
C5S C6S 1.60(2)
C6S C7S 1.509(18)
C3 O3 1.135(13)
C3 O2 1.382(14)
O6' C52' 1.06(4)
C35' C52' 1.56(5)
C3A O23 1.173(16)
C3A O22 1.404(18)
O45' C69' 1.37(4)
O5' C69' 1.13(5)
